data_1504427
loop_
_publ_author_name
'Nagata, Yuuya'
'Chujo, Yoshiki'

_publ_section_title
;
 Synthesis of Methyl-Substituted Main-Chain-Type Organoboron Quinolate
 Polymers and Their Emission Color Tuning
;
_journal_issue 8
_journal_name_full Macromolecules
_journal_page_first 2809
_journal_paper_doi 10.1021/ma7025918
_journal_volume 41
_journal_year 2008
_chemical_formula_sum 'C22 H16 B I2 N O'
_chemical_formula_weight 574.97
_chemical_name_systematic
; 
 ? 
;
_space_group_IT_number 14
_symmetry_cell_setting monoclinic
_symmetry_space_group_name_Hall '-P 2ybc'
_symmetry_space_group_name_H-M 'P 1 21/c 1'
_atom_sites_solution_hydrogens geom
_atom_sites_solution_primary direct
_atom_sites_solution_secondary difmap
_audit_creation_method SHELXL-97
_cell_angle_alpha 90.00
_cell_angle_beta 95.614(16)
_cell_angle_gamma 90.00
_cell_formula_units_Z 4
_cell_length_a 10.946(3)
_cell_length_b 14.726(3)
_cell_length_c 12.5476(17)
_cell_measurement_temperature 296(2)
_cell_volume 2012.9(7)
_computing_cell_refinement PROCESS-AUTO
_computing_data_collection PROCESS-AUTO
_computing_data_reduction 'Yadokari-XG (Wakita, 2000)'
_computing_molecular_graphics 'Yadokari-XG (Wakita, 2000)'
_computing_publication_material 'Yadokari-XG (Wakita, 2000)'
_computing_structure_refinement 'SHELXL-97 (Sheldrick, 1997)'
_computing_structure_solution 'SHELXS-97 (Sheldrick, 1990)'
_diffrn_ambient_temperature 296(2)
_diffrn_measured_fraction_theta_full 0.980
_diffrn_measured_fraction_theta_max 0.980
_diffrn_radiation_monochromator graphite
_diffrn_radiation_source 'fine-focus sealed tube'
_diffrn_radiation_type MoK\a
_diffrn_radiation_wavelength 0.71075
_diffrn_reflns_av_R_equivalents 0.0655
_diffrn_reflns_av_sigmaI/netI 0.0484
_diffrn_reflns_limit_h_max 13
_diffrn_reflns_limit_h_min -14
_diffrn_reflns_limit_k_max 16
_diffrn_reflns_limit_k_min -19
_diffrn_reflns_limit_l_max 16
_diffrn_reflns_limit_l_min -15
_diffrn_reflns_number 16955
_diffrn_reflns_theta_full 27.48
_diffrn_reflns_theta_max 27.48
_diffrn_reflns_theta_min 3.21
_exptl_absorpt_coefficient_mu 3.136
_exptl_absorpt_correction_T_max 0.7444
_exptl_absorpt_correction_T_min 0.4530
_exptl_absorpt_correction_type multi-scan
_exptl_absorpt_process_details
;
    Higashi, T. (1995). Program for Absorption Correction.
    Rigaku Corporation, Tokyo, Japan.
;
_exptl_crystal_density_diffrn 1.897
_exptl_crystal_density_method 'not measured'
_exptl_crystal_F_000 1096
_exptl_crystal_size_max 0.30
_exptl_crystal_size_mid 0.30
_exptl_crystal_size_min 0.10
_refine_diff_density_max 2.232
_refine_diff_density_min -2.317
_refine_diff_density_rms 0.388
_refine_ls_extinction_method none
_refine_ls_goodness_of_fit_ref 1.154
_refine_ls_hydrogen_treatment constr
_refine_ls_matrix_type full
_refine_ls_number_parameters 245
_refine_ls_number_reflns 4532
_refine_ls_number_restraints 0
_refine_ls_restrained_S_all 1.154
_refine_ls_R_factor_all 0.0692
_refine_ls_R_factor_gt 0.0457
_refine_ls_shift/su_max 0.000
_refine_ls_shift/su_mean 0.000
_refine_ls_structure_factor_coef Fsqd
_refine_ls_weighting_details 'calc w=1/[\s^2^(Fo^2^)+(0.1705P)^2^+0.0000P] where P=(Fo^2^+2Fc^2^)/3'
_refine_ls_weighting_scheme calc
_refine_ls_wR_factor_gt 0.1508
_refine_ls_wR_factor_ref 0.2390
_reflns_number_gt 3600
_reflns_number_total 4532
_reflns_threshold_expression >2\s(I)
_cod_data_source_file ma7025918-file002.cif
_cod_data_source_block 2
_cod_original_cell_volume 2012.8(7)
_cod_original_sg_symbol_Hall -p_2ybc
_cod_original_sg_symbol_H-M p_21/c
_cod_database_code 1504427

loop_
_symmetry_equiv_pos_as_xyz
'x, y, z'
'-x, y+1/2, -z+1/2'
'-x, -y, -z'
'x, -y-1/2, z-1/2'

loop_
_atom_site_label
_atom_site_type_symbol
_atom_site_fract_x
_atom_site_fract_y
_atom_site_fract_z
_atom_site_U_iso_or_equiv
_atom_site_adp_type
_atom_site_occupancy
_atom_site_symmetry_multiplicity
_atom_site_calc_flag
_atom_site_refinement_flags
N1 N 0.0739(6) 0.2278(4) -0.2114(4) 0.0130(11) Uani 1 1 d .
C1 C 0.0807(7) 0.3064(4) -0.2634(6) 0.0142(14) Uani 1 1 d .
C2 C -0.0113(8) 0.3718(5) -0.2537(7) 0.0203(15) Uani 1 1 d .
H2A H -0.0079 0.4265 -0.2904 0.024 Uiso 1 1 calc R
C3 C -0.1055(7) 0.3572(5) -0.1918(6) 0.0182(14) Uani 1 1 d .
H3A H -0.1637 0.4024 -0.1853 0.022 Uiso 1 1 calc R
C4 C -0.1149(7) 0.2739(5) -0.1378(5) 0.0157(14) Uani 1 1 d .
C5 C -0.2067(8) 0.2446(6) -0.0736(6) 0.0215(16) Uani 1 1 d .
H5A H -0.2688 0.2841 -0.0579 0.026 Uiso 1 1 calc R
C6 C -0.2032(7) 0.1579(5) -0.0348(6) 0.0211(16) Uani 1 1 d .
H6A H -0.2650 0.1397 0.0063 0.025 Uiso 1 1 calc R
C7 C -0.1112(7) 0.0941(5) -0.0536(6) 0.0207(16) Uani 1 1 d .
H7A H -0.1128 0.0355 -0.0262 0.025 Uiso 1 1 calc R
C8 C -0.0196(7) 0.1214(5) -0.1133(6) 0.0178(15) Uani 1 1 d .
C9 C -0.0220(7) 0.2119(5) -0.1525(6) 0.0176(15) Uani 1 1 d .
O1 O 0.0756(5) 0.0742(3) -0.1447(4) 0.0162(10) Uani 1 1 d .
C10 C 0.1848(8) 0.3238(6) -0.3293(7) 0.0220(16) Uani 1 1 d .
H10A H 0.2517 0.2838 -0.3069 0.033 Uiso 1 1 calc R
H10B H 0.2114 0.3857 -0.3199 0.033 Uiso 1 1 calc R
H10C H 0.1583 0.3132 -0.4034 0.033 Uiso 1 1 calc R
B1 B 0.1624(8) 0.1390(5) -0.1968(7) 0.0166(16) Uani 1 1 d .
C11 C 0.2748(7) 0.1595(5) -0.1066(6) 0.0164(14) Uani 1 1 d .
C12 C 0.3216(7) 0.2448(5) -0.0749(6) 0.0163(14) Uani 1 1 d .
H12A H 0.2907 0.2956 -0.1125 0.020 Uiso 1 1 calc R
C13 C 0.4116(7) 0.2577(5) 0.0095(6) 0.0195(15) Uani 1 1 d .
H13A H 0.4407 0.3156 0.0270 0.023 Uiso 1 1 calc R
C14 C 0.4574(8) 0.1830(5) 0.0673(6) 0.0177(15) Uani 1 1 d .
C15 C 0.4161(7) 0.0958(5) 0.0399(6) 0.0174(14) Uani 1 1 d .
H15A H 0.4463 0.0457 0.0791 0.021 Uiso 1 1 calc R
C16 C 0.3293(7) 0.0856(5) -0.0467(6) 0.0173(14) Uani 1 1 d .
H16A H 0.3051 0.0271 -0.0670 0.021 Uiso 1 1 calc R
I1 I 0.57527(5) 0.20125(4) 0.20726(4) 0.0239(2) Uani 1 1 d .
C17 C 0.1975(7) 0.0972(5) -0.3079(7) 0.0191(15) Uani 1 1 d .
C18 C 0.3108(7) 0.0581(5) -0.3199(6) 0.0177(15) Uani 1 1 d .
H18A H 0.3713 0.0609 -0.2625 0.021 Uiso 1 1 calc R
C19 C 0.3381(7) 0.0159(5) -0.4111(7) 0.0223(16) Uani 1 1 d .
H19A H 0.4139 -0.0118 -0.4149 0.027 Uiso 1 1 calc R
C20 C 0.2495(7) 0.0152(4) -0.4984(5) 0.0160(14) Uani 1 1 d .
C21 C 0.1359(8) 0.0549(5) -0.4915(7) 0.0216(16) Uani 1 1 d .
H21A H 0.0770 0.0544 -0.5502 0.026 Uiso 1 1 calc R
C22 C 0.1109(7) 0.0952(5) -0.3969(6) 0.0163(14) Uani 1 1 d .
H22A H 0.0344 0.1217 -0.3924 0.020 Uiso 1 1 calc R
I2 I 0.28424(5) -0.04974(4) -0.64232(4) 0.0267(2) Uani 1 1 d .

loop_
_atom_site_aniso_label
_atom_site_aniso_U_11
_atom_site_aniso_U_22
_atom_site_aniso_U_33
_atom_site_aniso_U_23
_atom_site_aniso_U_13
_atom_site_aniso_U_12
N1 0.012(3) 0.017(3) 0.010(3) 0.001(2) 0.002(2) 0.002(2)
C1 0.020(4) 0.009(3) 0.014(3) -0.002(2) -0.001(3) -0.001(3)
C2 0.018(4) 0.015(4) 0.028(4) -0.001(3) 0.001(3) 0.002(3)
C3 0.014(4) 0.013(3) 0.027(4) -0.005(3) 0.003(3) 0.000(3)
C4 0.017(4) 0.021(4) 0.009(3) -0.003(2) -0.001(2) 0.004(3)
C5 0.022(4) 0.029(4) 0.014(3) 0.002(3) 0.007(3) 0.005(3)
C6 0.017(4) 0.024(4) 0.024(4) 0.009(3) 0.008(3) -0.004(3)
C7 0.020(4) 0.020(4) 0.023(4) 0.004(3) 0.006(3) -0.001(3)
C8 0.012(4) 0.018(4) 0.023(4) 0.002(3) 0.000(3) 0.001(3)
C9 0.019(4) 0.018(4) 0.017(4) -0.007(3) 0.008(3) -0.003(3)
O1 0.016(3) 0.012(2) 0.021(3) 0.0044(19) 0.007(2) 0.0019(19)
C10 0.019(4) 0.022(4) 0.026(4) 0.003(3) 0.006(3) -0.001(3)
B1 0.018(4) 0.008(4) 0.025(4) 0.006(3) 0.006(3) 0.007(3)
C11 0.020(4) 0.011(3) 0.021(4) 0.004(3) 0.013(3) 0.002(3)
C12 0.018(4) 0.013(4) 0.017(3) -0.003(3) -0.001(3) -0.001(3)
C13 0.021(4) 0.017(4) 0.022(4) 0.001(3) 0.010(3) -0.003(3)
C14 0.023(4) 0.017(4) 0.014(3) -0.009(3) 0.005(3) -0.001(3)
C15 0.020(4) 0.014(3) 0.019(4) 0.003(2) 0.003(3) 0.004(3)
C16 0.022(4) 0.015(4) 0.016(4) -0.002(2) 0.006(3) 0.003(3)
I1 0.0204(4) 0.0295(4) 0.0213(4) 0.00060(17) -0.0002(2) -0.00029(19)
C17 0.010(4) 0.015(4) 0.034(4) 0.004(3) 0.008(3) 0.000(3)
C18 0.018(4) 0.018(4) 0.018(4) 0.001(3) 0.005(3) -0.002(3)
C19 0.010(4) 0.024(4) 0.033(4) -0.004(3) 0.007(3) 0.001(3)
C20 0.028(4) 0.005(3) 0.017(3) -0.004(2) 0.009(3) -0.005(3)
C21 0.018(4) 0.022(4) 0.024(4) -0.005(3) 0.003(3) -0.003(3)
C22 0.012(4) 0.012(3) 0.024(4) 0.006(3) 0.000(3) 0.003(3)
I2 0.0293(4) 0.0312(4) 0.0206(4) -0.00668(18) 0.0076(2) 0.0020(2)

loop_
_atom_type_symbol
_atom_type_description
_atom_type_scat_dispersion_real
_atom_type_scat_dispersion_imag
_atom_type_scat_source
C C 0.0033 0.0016 'International Tables Vol C Tables 4.2.6.8 and 6.1.1.4'
H H 0.0000 0.0000 'International Tables Vol C Tables 4.2.6.8 and 6.1.1.4'
B B 0.0013 0.0007 'International Tables Vol C Tables 4.2.6.8 and 6.1.1.4'
N N 0.0061 0.0033 'International Tables Vol C Tables 4.2.6.8 and 6.1.1.4'
O O 0.0106 0.0060 'International Tables Vol C Tables 4.2.6.8 and 6.1.1.4'
I I -0.4742 1.8119 'International Tables Vol C Tables 4.2.6.8 and 6.1.1.4'

loop_
_geom_angle_atom_site_label_1
_geom_angle_atom_site_label_2
_geom_angle_atom_site_label_3
_geom_angle
C1 N1 C9 119.9(6)
C1 N1 B1 133.7(6)
C9 N1 B1 106.4(6)
N1 C1 C2 118.4(7)
N1 C1 C10 120.1(7)
C2 C1 C10 121.4(7)
C3 C2 C1 121.8(7)
C3 C2 H2A 119.1
C1 C2 H2A 119.1
C2 C3 C4 120.3(7)
C2 C3 H3A 119.9
C4 C3 H3A 119.9
C9 C4 C3 114.7(7)
C9 C4 C5 116.4(7)
C3 C4 C5 128.9(7)
C6 C5 C4 119.4(7)
C6 C5 H5A 120.3
C4 C5 H5A 120.3
C5 C6 C7 123.9(7)
C5 C6 H6A 118.0
C7 C6 H6A 118.0
C8 C7 C6 117.9(7)
C8 C7 H7A 121.1
C6 C7 H7A 121.1
O1 C8 C7 129.7(7)
O1 C8 C9 111.9(6)
C7 C8 C9 118.4(7)
N1 C9 C4 124.8(7)
N1 C9 C8 111.1(6)
C4 C9 C8 124.0(7)
C8 O1 B1 109.4(6)
C1 C10 H10A 109.5
C1 C10 H10B 109.5
H10A C10 H10B 109.5
C1 C10 H10C 109.5
H10A C10 H10C 109.5
H10B C10 H10C 109.5
O1 B1 C17 110.0(6)
O1 B1 C11 106.1(6)
C17 B1 C11 116.7(6)
O1 B1 N1 99.3(5)
C17 B1 N1 113.6(6)
C11 B1 N1 109.4(6)
C12 C11 C16 114.4(7)
C12 C11 B1 126.8(6)
C16 C11 B1 118.6(6)
C13 C12 C11 123.6(7)
C13 C12 H12A 118.2
C11 C12 H12A 118.2
C14 C13 C12 119.0(7)
C14 C13 H13A 120.5
C12 C13 H13A 120.5
C13 C14 C15 120.7(7)
C13 C14 I1 120.0(5)
C15 C14 I1 119.0(6)
C16 C15 C14 118.5(7)
C16 C15 H15A 120.8
C14 C15 H15A 120.8
C15 C16 C11 123.7(7)
C15 C16 H16A 118.2
C11 C16 H16A 118.2
C18 C17 C22 116.7(7)
C18 C17 B1 123.0(7)
C22 C17 B1 120.2(7)
C19 C18 C17 123.5(7)
C19 C18 H18A 118.3
C17 C18 H18A 118.3
C18 C19 C20 118.2(7)
C18 C19 H19A 120.9
C20 C19 H19A 120.9
C21 C20 C19 120.6(7)
C21 C20 I2 118.9(6)
C19 C20 I2 120.5(6)
C22 C21 C20 119.4(7)
C22 C21 H21A 120.3
C20 C21 H21A 120.3
C21 C22 C17 121.5(7)
C21 C22 H22A 119.2
C17 C22 H22A 119.2

loop_
_geom_bond_atom_site_label_1
_geom_bond_atom_site_label_2
_geom_bond_distance
N1 C1 1.334(9)
N1 C9 1.362(9)
N1 B1 1.627(10)
C1 C2 1.408(10)
C1 C10 1.494(11)
C2 C3 1.368(11)
C2 H2A 0.9300
C3 C4 1.410(11)
C3 H3A 0.9300
C4 C9 1.392(10)
C4 C5 1.415(11)
C5 C6 1.366(11)
C5 H5A 0.9300
C6 C7 1.413(11)
C6 H6A 0.9300
C7 C8 1.370(10)
C7 H7A 0.9300
C8 O1 1.344(9)
C8 C9 1.420(10)
O1 B1 1.537(10)
C10 H10A 0.9600
C10 H10B 0.9600
C10 H10C 0.9600
B1 C17 1.605(11)
B1 C11 1.616(12)
C11 C12 1.399(10)
C11 C16 1.421(10)
C12 C13 1.387(10)
C12 H12A 0.9300
C13 C14 1.384(11)
C13 H13A 0.9300
C14 C15 1.392(10)
C14 I1 2.092(8)
C15 C16 1.380(11)
C15 H15A 0.9300
C16 H16A 0.9300
C17 C18 1.389(10)
C17 C22 1.393(11)
C18 C19 1.362(11)
C18 H18A 0.9300
C19 C20 1.390(11)
C19 H19A 0.9300
C20 C21 1.385(11)
C20 I2 2.110(7)
C21 C22 1.378(11)
C21 H21A 0.9300
C22 H22A 0.9300
